data_7014749
loop_
_publ_author_name
'Chi, Yan-Hui'
'Yu, Li'
'Shi, Jing-Min'
'Zhang, Yi-Quan'
'Hu, Tai-Qiu'
'Zhang, Gui-Qiu'
'Shi, Wei'
'Cheng, Peng'

_publ_section_title
;
 \p-\p Stacking and ferromagnetic coupling mechanism on a binuclear
 Cu(II) complex.
;
_journal_issue 7
_journal_name_full 'Dalton transactions (Cambridge, England : 2003)'
_journal_page_first 1453
_journal_page_last 1462
_journal_paper_doi 10.1039/c0dt01127d
_journal_volume 40
_journal_year 2011
_chemical_formula_sum 'C15 H15 Cu N3 O3 S'
_chemical_formula_weight 380.90
_chemical_name_systematic
;
?
;
_space_group_IT_number 14
_symmetry_cell_setting monoclinic
_symmetry_space_group_name_Hall '-P 2yn'
_symmetry_space_group_name_H-M 'P 1 21/n 1'
_atom_sites_solution_hydrogens geom
_atom_sites_solution_primary direct
_atom_sites_solution_secondary difmap
_audit_creation_method SHELXL-97
_cell_angle_alpha 90.00
_cell_angle_beta 105.843(3)
_cell_angle_gamma 90.00
_cell_formula_units_Z 4
_cell_length_a 6.9794(15)
_cell_length_b 22.703(5)
_cell_length_c 10.259(2)
_cell_measurement_reflns_used 2087
_cell_measurement_temperature 298(2)
_cell_measurement_theta_max 24.4095
_cell_measurement_theta_min 2.250
_cell_volume 1563.8(6)
_computing_cell_refinement 'SAINT (Bruker, 1997)'
_computing_data_collection 'SMART (Bruker, 1997)'
_computing_data_reduction SAINT
_computing_molecular_graphics SHELXTL
_computing_publication_material 'SHELXTL and local programs'
_computing_structure_refinement SHELXTL
_computing_structure_solution 'SHELXTL (Bruker, 2001)'
_diffrn_ambient_temperature 298(2)
_diffrn_measured_fraction_theta_full 0.996
_diffrn_measured_fraction_theta_max 0.996
_diffrn_measurement_device_type 'Bruker SMART APEX CCD'
_diffrn_measurement_method '\f and \w scans'
_diffrn_radiation_monochromator graphite
_diffrn_radiation_source 'fine-focus sealed tube'
_diffrn_radiation_type MoK\a
_diffrn_radiation_wavelength 0.71073
_diffrn_reflns_av_R_equivalents 0.0348
_diffrn_reflns_av_sigmaI/netI 0.0453
_diffrn_reflns_limit_h_max 8
_diffrn_reflns_limit_h_min -8
_diffrn_reflns_limit_k_max 16
_diffrn_reflns_limit_k_min -29
_diffrn_reflns_limit_l_max 13
_diffrn_reflns_limit_l_min -13
_diffrn_reflns_number 9027
_diffrn_reflns_theta_full 27.00
_diffrn_reflns_theta_max 27.00
_diffrn_reflns_theta_min 1.79
_exptl_absorpt_coefficient_mu 1.548
_exptl_absorpt_correction_T_max 0.7898
_exptl_absorpt_correction_T_min 0.6373
_exptl_absorpt_correction_type multi-scan
_exptl_absorpt_process_details 'SADABS (Sheldrick, 1996)'
_exptl_crystal_colour blue
_exptl_crystal_density_diffrn 1.618
_exptl_crystal_density_method 'not measured'
_exptl_crystal_description block
_exptl_crystal_F_000 780
_exptl_crystal_size_max 0.32
_exptl_crystal_size_mid 0.18
_exptl_crystal_size_min 0.16
_refine_diff_density_max 0.988
_refine_diff_density_min -0.386
_refine_diff_density_rms 0.098
_refine_ls_extinction_method none
_refine_ls_goodness_of_fit_ref 1.032
_refine_ls_hydrogen_treatment constr
_refine_ls_matrix_type full
_refine_ls_number_parameters 210
_refine_ls_number_reflns 3389
_refine_ls_number_restraints 0
_refine_ls_restrained_S_all 1.032
_refine_ls_R_factor_all 0.0746
_refine_ls_R_factor_gt 0.0535
_refine_ls_shift/su_max 0.002
_refine_ls_shift/su_mean 0.000
_refine_ls_structure_factor_coef Fsqd
_refine_ls_weighting_details 'calc w=1/[\s^2^(Fo^2^)+(0.0745P)^2^+0.7480P] where P=(Fo^2^+2Fc^2^)/3'
_refine_ls_weighting_scheme calc
_refine_ls_wR_factor_gt 0.1317
_refine_ls_wR_factor_ref 0.1399
_reflns_number_gt 2547
_reflns_number_total 3389
_reflns_threshold_expression >2sigma(I)
_cod_data_source_file C0DT01127D.TXT
_cod_data_source_block 71129em
_cod_depositor_comments
;
The following automatic conversions were performed:
'_symmetry_cell_setting' value 'Monoclinic' changed to 'monoclinic'
according to '/home/saulius/struct/CIF-dictionaries/cif_core.dic'
dictionary named 'cif_core.dic' version 2.4.1 from 2010-06-29.

Automatic conversion script
Id: cif_fix_enum 1555 2011-01-17 13:19:09Z saulius 
;
_cod_original_sg_symbol_H-M 'P2(1)/n '
_cod_database_code 7014749

loop_
_symmetry_equiv_pos_as_xyz
'x, y, z'
'-x+1/2, y+1/2, -z+1/2'
'-x, -y, -z'
'x-1/2, -y-1/2, z-1/2'

loop_
_atom_site_label
_atom_site_type_symbol
_atom_site_fract_x
_atom_site_fract_y
_atom_site_fract_z
_atom_site_U_iso_or_equiv
_atom_site_adp_type
_atom_site_occupancy
_atom_site_symmetry_multiplicity
_atom_site_calc_flag
_atom_site_refinement_flags
_atom_site_disorder_assembly
_atom_site_disorder_group
C1 C 0.5118(5) 0.15927(17) 0.8212(4) 0.0367(8) Uani 1 1 d . . .
C2 C 0.6129(6) 0.21488(19) 0.8456(4) 0.0463(10) Uani 1 1 d . . .
H2 H 0.7486 0.2155 0.8888 0.056 Uiso 1 1 calc R . .
C3 C 0.5178(6) 0.26611(18) 0.8081(4) 0.0480(10) Uani 1 1 d . . .
H3 H 0.5862 0.3017 0.8259 0.058 Uiso 1 1 calc R . .
C4 C 0.3117(6) 0.26510(16) 0.7410(4) 0.0382(8) Uani 1 1 d . . .
C5 C 0.2195(5) 0.21043(15) 0.7187(3) 0.0308(7) Uani 1 1 d . . .
C6 C 0.0117(5) 0.20733(14) 0.6507(3) 0.0295(7) Uani 1 1 d . . .
C7 C -0.2616(5) 0.14746(17) 0.5641(4) 0.0388(9) Uani 1 1 d . . .
H7 H -0.3187 0.1102 0.5499 0.047 Uiso 1 1 calc R . .
C8 C -0.3791(6) 0.19659(19) 0.5156(4) 0.0464(10) Uani 1 1 d . . .
H8 H -0.5123 0.1916 0.4686 0.056 Uiso 1 1 calc R . .
C9 C -0.3014(6) 0.25174(19) 0.5363(4) 0.0467(10) Uani 1 1 d . . .
H9 H -0.3807 0.2844 0.5041 0.056 Uiso 1 1 calc R . .
C10 C -0.0990(5) 0.25887(16) 0.6071(4) 0.0367(8) Uani 1 1 d . . .
C11 C 0.1965(7) 0.31660(17) 0.6964(4) 0.0502(10) Uani 1 1 d . . .
H11 H 0.2587 0.3532 0.7109 0.060 Uiso 1 1 calc R . .
C12 C -0.0002(7) 0.31400(17) 0.6336(4) 0.0494(10) Uani 1 1 d . . .
H12 H -0.0716 0.3486 0.6074 0.059 Uiso 1 1 calc R . .
C13 C -0.1381(5) -0.01867(16) 0.6118(4) 0.0366(8) Uani 1 1 d . . .
C14 C 0.0621(7) 0.0782(2) 1.0436(5) 0.0716(15) Uani 1 1 d . . .
H14A H 0.1643 0.0502 1.0419 0.107 Uiso 1 1 calc R . .
H14B H -0.0518 0.0580 1.0570 0.107 Uiso 1 1 calc R . .
H14C H 0.1114 0.1055 1.1165 0.107 Uiso 1 1 calc R . .
C15 C 0.3827(7) -0.0195(2) 0.7672(6) 0.0795(17) Uani 1 1 d . . .
H15A H 0.2624 -0.0386 0.7169 0.119 Uiso 1 1 calc R . .
H15B H 0.4477 -0.0434 0.8436 0.119 Uiso 1 1 calc R . .
H15C H 0.4696 -0.0143 0.7099 0.119 Uiso 1 1 calc R . .
Cu1 Cu 0.12587(6) 0.089527(18) 0.71265(5) 0.03659(18) Uani 1 1 d . . .
N1 N 0.3131(4) 0.15828(12) 0.7591(3) 0.0316(6) Uani 1 1 d . . .
N2 N -0.0699(4) 0.15262(12) 0.6301(3) 0.0320(6) Uani 1 1 d . . .
N3 N -0.0599(5) 0.02487(14) 0.6536(3) 0.0444(8) Uani 1 1 d . . .
O1 O 0.6072(4) 0.11097(13) 0.8594(3) 0.0536(8) Uani 1 1 d . . .
H1 H 0.5345 0.0876 0.8838 0.080 Uiso 1 1 calc R . .
O2 O 0.3364(4) 0.03586(12) 0.8128(3) 0.0502(7) Uani 1 1 d . . .
O3 O 0.0084(4) 0.10824(14) 0.9228(3) 0.0523(7) Uani 1 1 d . . .
H4 H -0.1134 0.1101 0.8958 0.078 Uiso 1 1 calc R . .
S1 S -0.24674(18) -0.08014(5) 0.55155(13) 0.0560(3) Uani 1 1 d . . .

loop_
_atom_site_aniso_label
_atom_site_aniso_U_11
_atom_site_aniso_U_22
_atom_site_aniso_U_33
_atom_site_aniso_U_23
_atom_site_aniso_U_13
_atom_site_aniso_U_12
C1 0.0293(18) 0.041(2) 0.0374(19) -0.0072(16) 0.0047(15) -0.0031(16)
C2 0.0317(19) 0.056(3) 0.049(2) -0.014(2) 0.0083(17) -0.0140(19)
C3 0.051(2) 0.041(2) 0.055(2) -0.0134(19) 0.020(2) -0.020(2)
C4 0.047(2) 0.0322(19) 0.0381(19) -0.0059(16) 0.0158(17) -0.0124(17)
C5 0.0342(18) 0.0273(17) 0.0328(18) -0.0024(14) 0.0124(14) -0.0008(15)
C6 0.0323(18) 0.0267(16) 0.0317(17) -0.0015(14) 0.0126(14) -0.0014(14)
C7 0.0309(18) 0.041(2) 0.041(2) -0.0034(17) 0.0045(16) -0.0036(16)
C8 0.032(2) 0.061(3) 0.042(2) 0.0087(19) 0.0027(17) 0.0065(19)
C9 0.045(2) 0.049(2) 0.045(2) 0.0109(19) 0.0101(18) 0.0151(19)
C10 0.044(2) 0.0306(18) 0.040(2) 0.0015(15) 0.0182(17) 0.0040(16)
C11 0.068(3) 0.0260(19) 0.062(3) -0.0023(18) 0.028(2) -0.0074(19)
C12 0.064(3) 0.0262(18) 0.060(3) 0.0029(18) 0.019(2) 0.0051(19)
C13 0.0316(18) 0.035(2) 0.043(2) 0.0007(16) 0.0094(16) 0.0003(16)
C14 0.059(3) 0.077(4) 0.074(3) 0.009(3) 0.009(3) -0.007(3)
C15 0.057(3) 0.034(2) 0.138(5) -0.006(3) 0.011(3) 0.014(2)
Cu1 0.0281(3) 0.0224(2) 0.0535(3) -0.00276(19) 0.0014(2) -0.00150(17)
N1 0.0267(13) 0.0293(15) 0.0364(15) -0.0049(13) 0.0048(12) -0.0017(12)
N2 0.0278(14) 0.0302(15) 0.0366(15) -0.0024(12) 0.0063(12) 0.0003(12)
N3 0.0410(18) 0.0322(17) 0.057(2) -0.0070(15) 0.0090(16) -0.0081(14)
O1 0.0230(13) 0.0602(19) 0.072(2) -0.0163(16) 0.0040(13) -0.0053(13)
O2 0.0429(15) 0.0314(14) 0.0711(19) 0.0034(13) 0.0068(14) 0.0100(12)
O3 0.0328(14) 0.072(2) 0.0497(17) 0.0007(15) 0.0068(12) 0.0005(14)
S1 0.0615(7) 0.0361(6) 0.0717(8) -0.0127(5) 0.0203(6) -0.0188(5)

loop_
_atom_type_symbol
_atom_type_description
_atom_type_scat_dispersion_real
_atom_type_scat_dispersion_imag
_atom_type_scat_source
C C 0.0033 0.0016 'International Tables Vol C Tables 4.2.6.8 and 6.1.1.4'
H H 0.0000 0.0000 'International Tables Vol C Tables 4.2.6.8 and 6.1.1.4'
N N 0.0061 0.0033 'International Tables Vol C Tables 4.2.6.8 and 6.1.1.4'
O O 0.0106 0.0060 'International Tables Vol C Tables 4.2.6.8 and 6.1.1.4'
S S 0.1246 0.1234 'International Tables Vol C Tables 4.2.6.8 and 6.1.1.4'
Cu Cu 0.3201 1.2651 'International Tables Vol C Tables 4.2.6.8 and 6.1.1.4'

loop_
_geom_angle_atom_site_label_1
_geom_angle_atom_site_label_2
_geom_angle_atom_site_label_3
_geom_angle
_geom_angle_site_symmetry_1
_geom_angle_site_symmetry_3
_geom_angle_publ_flag
O1 C1 N1 120.4(3) . . ?
O1 C1 C2 120.5(3) . . ?
N1 C1 C2 119.1(3) . . ?
C3 C2 C1 122.1(4) . . ?
C3 C2 H2 118.9 . . ?
C1 C2 H2 118.9 . . ?
C2 C3 C4 118.9(4) . . ?
C2 C3 H3 120.6 . . ?
C4 C3 H3 120.6 . . ?
C5 C4 C3 117.3(4) . . ?
C5 C4 C11 119.1(4) . . ?
C3 C4 C11 123.6(3) . . ?
N1 C5 C4 124.4(3) . . ?
N1 C5 C6 116.4(3) . . ?
C4 C5 C6 119.2(3) . . ?
N2 C6 C10 122.7(3) . . ?
N2 C6 C5 116.6(3) . . ?
C10 C6 C5 120.7(3) . . ?
N2 C7 C8 121.6(4) . . ?
N2 C7 H7 119.2 . . ?
C8 C7 H7 119.2 . . ?
C9 C8 C7 120.8(4) . . ?
C9 C8 H8 119.6 . . ?
C7 C8 H8 119.6 . . ?
C8 C9 C10 119.2(4) . . ?
C8 C9 H9 120.4 . . ?
C10 C9 H9 120.4 . . ?
C6 C10 C9 117.0(3) . . ?
C6 C10 C12 118.5(3) . . ?
C9 C10 C12 124.5(4) . . ?
C12 C11 C4 122.0(4) . . ?
C12 C11 H11 119.0 . . ?
C4 C11 H11 119.0 . . ?
C11 C12 C10 120.5(4) . . ?
C11 C12 H12 119.7 . . ?
C10 C12 H12 119.7 . . ?
N3 C13 S1 179.3(4) . . ?
O3 C14 H14A 109.5 . . ?
O3 C14 H14B 109.5 . . ?
H14A C14 H14B 109.5 . . ?
O3 C14 H14C 109.5 . . ?
H14A C14 H14C 109.5 . . ?
H14B C14 H14C 109.5 . . ?
O2 C15 H15A 109.5 . . ?
O2 C15 H15B 109.5 . . ?
H15A C15 H15B 109.5 . . ?
O2 C15 H15C 109.5 . . ?
H15A C15 H15C 109.5 . . ?
H15B C15 H15C 109.5 . . ?
N3 Cu1 O2 91.98(13) . . ?
N3 Cu1 N2 95.07(13) . . ?
O2 Cu1 N2 171.94(11) . . ?
N3 Cu1 N1 175.68(13) . . ?
O2 Cu1 N1 90.72(12) . . ?
N2 Cu1 N1 82.47(12) . . ?
N3 Cu1 O3 92.79(12) . . ?
O2 Cu1 O3 91.62(11) . . ?
N2 Cu1 O3 84.16(10) . . ?
N1 Cu1 O3 90.50(10) . . ?
C1 N1 C5 118.2(3) . . ?
C1 N1 Cu1 129.7(2) . . ?
C5 N1 Cu1 112.1(2) . . ?
C7 N2 C6 118.7(3) . . ?
C7 N2 Cu1 128.9(3) . . ?
C6 N2 Cu1 112.3(2) . . ?
C13 N3 Cu1 166.2(3) . . ?
C1 O1 H1 109.5 . . ?
C15 O2 Cu1 125.8(3) . . ?
C14 O3 Cu1 127.6(3) . . ?
C14 O3 H4 109.5 . . ?
Cu1 O3 H4 105.4 . . ?

loop_
_geom_bond_atom_site_label_1
_geom_bond_atom_site_label_2
_geom_bond_distance
_geom_bond_site_symmetry_2
_geom_bond_publ_flag
C1 O1 1.287(4) . ?
C1 N1 1.359(4) . ?
C1 C2 1.434(5) . ?
C2 C3 1.342(6) . ?
C2 H2 0.9300 . ?
C3 C4 1.415(6) . ?
C3 H3 0.9300 . ?
C4 C5 1.388(5) . ?
C4 C11 1.422(5) . ?
C5 N1 1.361(4) . ?
C5 C6 1.429(5) . ?
C6 N2 1.359(4) . ?
C6 C10 1.406(5) . ?
C7 N2 1.330(4) . ?
C7 C8 1.393(5) . ?
C7 H7 0.9300 . ?
C8 C9 1.358(6) . ?
C8 H8 0.9300 . ?
C9 C10 1.410(5) . ?
C9 H9 0.9300 . ?
C10 C12 1.419(5) . ?
C11 C12 1.350(6) . ?
C11 H11 0.9300 . ?
C12 H12 0.9300 . ?
C13 N3 1.154(5) . ?
C13 S1 1.627(4) . ?
C14 O3 1.374(5) . ?
C14 H14A 0.9600 . ?
C14 H14B 0.9600 . ?
C14 H14C 0.9600 . ?
C15 O2 1.410(5) . ?
C15 H15A 0.9600 . ?
C15 H15B 0.9600 . ?
C15 H15C 0.9600 . ?
Cu1 N3 1.942(3) . ?
Cu1 O2 1.968(3) . ?
Cu1 N2 2.001(3) . ?
Cu1 N1 2.008(3) . ?
Cu1 O3 2.543(3) . ?
O1 H1 0.8200 . ?
O3 H4 0.8200 . ?

loop_
_geom_hbond_atom_site_label_D
_geom_hbond_atom_site_label_H
_geom_hbond_atom_site_label_A
_geom_hbond_distance_DH
_geom_hbond_distance_HA
_geom_hbond_distance_DA
_geom_hbond_angle_DHA
_geom_hbond_site_symmetry_A
O3 H4 O1 0.82 1.88 2.697(4) 171.6 1_455

loop_
_geom_torsion_atom_site_label_1
_geom_torsion_atom_site_label_2
_geom_torsion_atom_site_label_3
_geom_torsion_atom_site_label_4
_geom_torsion
_geom_torsion_site_symmetry_1
_geom_torsion_site_symmetry_2
_geom_torsion_site_symmetry_3
_geom_torsion_site_symmetry_4
_geom_torsion_publ_flag
O1 C1 C2 C3 -179.5(4) . . . . ?
N1 C1 C2 C3 -0.5(6) . . . . ?
C1 C2 C3 C4 -0.7(6) . . . . ?
C2 C3 C4 C5 0.4(6) . . . . ?
C2 C3 C4 C11 -179.7(4) . . . . ?
C3 C4 C5 N1 1.2(6) . . . . ?
C11 C4 C5 N1 -178.7(3) . . . . ?
C3 C4 C5 C6 -179.7(3) . . . . ?
C11 C4 C5 C6 0.4(5) . . . . ?
N1 C5 C6 N2 -1.6(5) . . . . ?
C4 C5 C6 N2 179.2(3) . . . . ?
N1 C5 C6 C10 179.0(3) . . . . ?
C4 C5 C6 C10 -0.2(5) . . . . ?
N2 C7 C8 C9 -1.0(6) . . . . ?
C7 C8 C9 C10 0.3(6) . . . . ?
N2 C6 C10 C9 -1.7(5) . . . . ?
C5 C6 C10 C9 177.7(3) . . . . ?
N2 C6 C10 C12 179.9(3) . . . . ?
C5 C6 C10 C12 -0.8(5) . . . . ?
C8 C9 C10 C6 0.9(6) . . . . ?
C8 C9 C10 C12 179.2(4) . . . . ?
C5 C4 C11 C12 0.4(6) . . . . ?
C3 C4 C11 C12 -179.5(4) . . . . ?
C4 C11 C12 C10 -1.4(7) . . . . ?
C6 C10 C12 C11 1.6(6) . . . . ?
C9 C10 C12 C11 -176.8(4) . . . . ?
O1 C1 N1 C5 -179.0(3) . . . . ?
C2 C1 N1 C5 2.0(5) . . . . ?
O1 C1 N1 Cu1 0.2(5) . . . . ?
C2 C1 N1 Cu1 -178.8(3) . . . . ?
C4 C5 N1 C1 -2.4(5) . . . . ?
C6 C5 N1 C1 178.4(3) . . . . ?
C4 C5 N1 Cu1 178.2(3) . . . . ?
C6 C5 N1 Cu1 -0.9(4) . . . . ?
N3 Cu1 N1 C1 -121.6(16) . . . . ?
O2 Cu1 N1 C1 7.2(3) . . . . ?
N2 Cu1 N1 C1 -177.2(3) . . . . ?
O3 Cu1 N1 C1 98.8(3) . . . . ?
N3 Cu1 N1 C5 57.7(17) . . . . ?
O2 Cu1 N1 C5 -173.5(2) . . . . ?
N2 Cu1 N1 C5 2.1(2) . . . . ?
O3 Cu1 N1 C5 -81.9(2) . . . . ?
C8 C7 N2 C6 0.3(5) . . . . ?
C8 C7 N2 Cu1 178.3(3) . . . . ?
C10 C6 N2 C7 1.1(5) . . . . ?
C5 C6 N2 C7 -178.3(3) . . . . ?
C10 C6 N2 Cu1 -177.3(3) . . . . ?
C5 C6 N2 Cu1 3.4(4) . . . . ?
N3 Cu1 N2 C7 2.4(3) . . . . ?
O2 Cu1 N2 C7 -148.6(8) . . . . ?
N1 Cu1 N2 C7 178.9(3) . . . . ?
O3 Cu1 N2 C7 -89.9(3) . . . . ?
N3 Cu1 N2 C6 -179.4(2) . . . . ?
O2 Cu1 N2 C6 29.6(10) . . . . ?
N1 Cu1 N2 C6 -3.0(2) . . . . ?
O3 Cu1 N2 C6 88.3(2) . . . . ?
S1 C13 N3 Cu1 -31(36) . . . . ?
O2 Cu1 N3 C13 -48.0(14) . . . . ?
N2 Cu1 N3 C13 135.9(14) . . . . ?
N1 Cu1 N3 C13 81(2) . . . . ?
O3 Cu1 N3 C13 -139.7(14) . . . . ?
N3 Cu1 O2 C15 41.8(4) . . . . ?
N2 Cu1 O2 C15 -167.1(8) . . . . ?
N1 Cu1 O2 C15 -134.8(4) . . . . ?
O3 Cu1 O2 C15 134.7(4) . . . . ?
N3 Cu1 O3 C14 80.6(3) . . . . ?
O2 Cu1 O3 C14 -11.4(3) . . . . ?
N2 Cu1 O3 C14 175.5(3) . . . . ?
N1 Cu1 O3 C14 -102.2(3) . . . . ?
